data_4031017
loop_
_publ_author_name
'Ma, Longfei'
'Sun, Jibin'
'Lu, Xiaofeng'
'Zhang, Shangxi'
'Qi, Hui'
'Liu, Lei'
'Shao, Yongliang'
'Shao, Xiangfeng'

_publ_section_title
;
 Copper ion salts of arylthiotetrathiafulvalenes: synthesis, structure
 diversity and magnetic properties.
;
_journal_name_full 'Beilstein journal of organic chemistry'
_journal_page_first 850
_journal_page_last 859
_journal_paper_doi 10.3762/bjoc.11.95
_journal_volume 11
_journal_year 2015
_chemical_formula_moiety 'C42 H36 Br2 Cu O8 S8'
_chemical_formula_sum 'C42 H36 Br2 Cu O8 S8'
_chemical_formula_weight 1148.55
_chemical_name_common (TTF7)(CUBr2)
_chemical_name_systematic
;
(TTF7)(CuBr2)
;
_chemical_temperature_decomposition 503
_space_group_IT_number 2
_symmetry_cell_setting triclinic
_symmetry_space_group_name_Hall '-P 1'
_symmetry_space_group_name_H-M 'P -1'
_atom_sites_solution_hydrogens geom
_atom_sites_solution_primary direct
_atom_sites_solution_secondary difmap
_audit_creation_method SHELXL-97
_cell_angle_alpha 107.327(8)
_cell_angle_beta 93.858(7)
_cell_angle_gamma 115.350(9)
_cell_formula_units_Z 2
_cell_length_a 12.8898(12)
_cell_length_b 14.8147(13)
_cell_length_c 14.8279(13)
_cell_measurement_reflns_used 4913
_cell_measurement_temperature 293(2)
_cell_measurement_theta_max 25.1050
_cell_measurement_theta_min 3.5210
_cell_volume 2379.7(5)
_computing_cell_refinement
;
CrysAlisPro, Agilent Technologies,
Version 1.171.36.32 (release 02-08-2013 CrysAlis171 .NET)
(compiled Aug  2 2013,16:46:58)
;
_computing_data_collection
;
CrysAlisPro, Agilent Technologies,
Version 1.171.36.32 (release 02-08-2013 CrysAlis171 .NET)
(compiled Aug  2 2013,16:46:58)
;
_computing_data_reduction
;
CrysAlisPro, Agilent Technologies,
Version 1.171.36.32 (release 02-08-2013 CrysAlis171 .NET)
(compiled Aug  2 2013,16:46:58)
;
_computing_molecular_graphics Ortep3
_computing_publication_material 'SHELXL-97 (Sheldrick, 1997)'
_computing_structure_refinement 'SHELXL-97 (Sheldrick, 1997)'
_computing_structure_solution SIR2004
_diffrn_ambient_temperature 293(2)
_diffrn_detector_area_resol_mean 16.0733
_diffrn_measured_fraction_theta_full 0.9982
_diffrn_measured_fraction_theta_max 0.880
_diffrn_measurement_device_type 'SuperNova, Dual, Cu at zero, Eos'
_diffrn_measurement_method '\w scans'
_diffrn_radiation_monochromator mirror
_diffrn_radiation_source 'SuperNova (Mo) X-ray Source'
_diffrn_radiation_type MoK\a
_diffrn_radiation_wavelength 0.71073
_diffrn_reflns_av_R_equivalents 0.0487
_diffrn_reflns_av_sigmaI/netI 0.0860
_diffrn_reflns_limit_h_max 17
_diffrn_reflns_limit_h_min -17
_diffrn_reflns_limit_k_max 19
_diffrn_reflns_limit_k_min -19
_diffrn_reflns_limit_l_max 19
_diffrn_reflns_limit_l_min -19
_diffrn_reflns_number 20047
_diffrn_reflns_theta_full 26.3154
_diffrn_reflns_theta_max 28.59
_diffrn_reflns_theta_min 3.06
_exptl_absorpt_coefficient_mu 2.538
_exptl_absorpt_correction_T_max 0.78943
_exptl_absorpt_correction_T_min 0.55468
_exptl_absorpt_correction_type multi-scan
_exptl_absorpt_process_details
;
CrysAlisPro, Agilent Technologies,
Version 1.171.36.28 (release 01-02-2013 CrysAlis171 .NET)
(compiled Feb  1 2013,16:14:44)
Empirical absorption correction using spherical harmonics,
 implemented in SCALE3 ABSPACK scaling algorithm.
;
_exptl_crystal_colour black
_exptl_crystal_density_diffrn 1.603
_exptl_crystal_density_meas ?
_exptl_crystal_density_method 'not measured'
_exptl_crystal_description block
_exptl_crystal_F_000 1158
_exptl_crystal_size_max 0.35
_exptl_crystal_size_mid 0.22
_exptl_crystal_size_min 0.15
_refine_diff_density_max 0.937
_refine_diff_density_min -0.815
_refine_diff_density_rms 0.151
_refine_ls_extinction_method none
_refine_ls_goodness_of_fit_ref 1.085
_refine_ls_hydrogen_treatment constr
_refine_ls_matrix_type full
_refine_ls_number_parameters 550
_refine_ls_number_reflns 10692
_refine_ls_number_restraints 0
_refine_ls_restrained_S_all 1.085
_refine_ls_R_factor_all 0.1300
_refine_ls_R_factor_gt 0.0839
_refine_ls_shift/su_max 0.000
_refine_ls_shift/su_mean 0.000
_refine_ls_structure_factor_coef Fsqd
_refine_ls_weighting_details 'calc w=1/[\s^2^(Fo^2^)+(0.0990P)^2^+26.0104P] where P=(Fo^2^+2Fc^2^)/3'
_refine_ls_weighting_scheme calc
_refine_ls_wR_factor_gt 0.2016
_refine_ls_wR_factor_ref 0.2466
_reflns_number_gt 6246
_reflns_number_total 10692
_reflns_threshold_expression >2sigma(I)
_cod_data_source_file 1860-5397-11-95-S2.cif
_cod_data_source_block TTF7_complex
_cod_depositor_comments
;
The following automatic conversions were performed:

'_chemical_melting_point' tag was changed to
'_chemical_temperature_decomposition' since the value had been '503
(decomposed)'. The value '503 (decomposed)' was changed to '503'.

'_symmetry_cell_setting' value 'Triclinic' changed to 'triclinic'
according to
/usr/data/users/saulius/crontab/automatic-downloads/rss-feeds/Beilstein/lib/dictionaries/cif_core.dic
dictionary named 'cif_core.dic' version 2.4.2 from 2011-04-26.

'_exptl_crystal_density_meas' value 'not measured' was changed to '?'
- the value is perceived as not measured.

Automatic conversion script
Id: cif_fix_values 3271 2015-04-21 07:52:19Z andrius 

 Adding full bibliography for 4031010--4031017.cif.
;
_cod_original_cell_volume 2379.7(3)
_cod_original_sg_symbol_H-M P-1
_cod_database_code 4031017

loop_
_symmetry_equiv_pos_as_xyz
'x, y, z'
'-x, -y, -z'

loop_
_atom_site_label
_atom_site_type_symbol
_atom_site_fract_x
_atom_site_fract_y
_atom_site_fract_z
_atom_site_U_iso_or_equiv
_atom_site_adp_type
_atom_site_occupancy
_atom_site_symmetry_multiplicity
_atom_site_calc_flag
_atom_site_refinement_flags
C1 C 0.4568(8) 0.5152(7) 0.0072(7) 0.040(2) Uani 1 1 d .
C2 C 0.3507(8) 0.6282(8) 0.0521(8) 0.046(2) Uani 1 1 d .
C3 C 0.2668(7) 0.5285(8) -0.0049(8) 0.042(2) Uani 1 1 d .
C4 C 0.4400(9) 0.8460(8) 0.1006(8) 0.050(2) Uani 1 1 d .
C5 C 0.4822(10) 0.9416(9) 0.1786(8) 0.055(3) Uani 1 1 d .
H5 H 0.4489 0.9456 0.2324 0.066 Uiso 1 1 calc R
C6 C 0.5760(11) 1.0310(9) 0.1736(9) 0.060(3) Uani 1 1 d .
H6 H 0.6041 1.0962 0.2246 0.072 Uiso 1 1 calc R
C7 C 0.6281(10) 1.0270(9) 0.0974(8) 0.053(3) Uani 1 1 d .
C8 C 0.5821(11) 0.9303(10) 0.0182(8) 0.058(3) Uani 1 1 d .
H8 H 0.6157 0.9276 -0.0354 0.070 Uiso 1 1 calc R
C9 C 0.4874(11) 0.8385(10) 0.0181(8) 0.058(3) Uani 1 1 d .
H9 H 0.4564 0.7744 -0.0346 0.069 Uiso 1 1 calc R
C10 C 0.7302(12) 1.1191(10) 0.0913(9) 0.062(3) Uani 1 1 d .
C11 C 0.8638(16) 1.3049(13) 0.1654(13) 0.102(6) Uani 1 1 d .
H11A H 0.9314 1.2926 0.1583 0.122 Uiso 1 1 calc R
H11B H 0.8433 1.3217 0.1106 0.122 Uiso 1 1 calc R
C12 C 0.8920(15) 1.3905(14) 0.2514(14) 0.109(6) Uani 1 1 d .
H12A H 0.9576 1.4536 0.2504 0.164 Uiso 1 1 calc R
H12B H 0.9124 1.3736 0.3055 0.164 Uiso 1 1 calc R
H12C H 0.8253 1.4033 0.2576 0.164 Uiso 1 1 calc R
C13 C 0.0503(8) 0.3596(8) -0.1097(8) 0.044(2) Uani 1 1 d .
C14 C 0.0594(13) 0.3284(11) -0.2047(10) 0.079(4) Uani 1 1 d .
H14 H 0.1059 0.3791 -0.2293 0.095 Uiso 1 1 calc R
C15 C 0.0004(12) 0.2238(11) -0.2619(10) 0.078(4) Uani 1 1 d .
H15 H 0.0084 0.2027 -0.3255 0.094 Uiso 1 1 calc R
C16 C -0.0715(9) 0.1475(9) -0.2277(8) 0.049(2) Uani 1 1 d .
C17 C -0.0784(11) 0.1782(10) -0.1334(9) 0.064(3) Uani 1 1 d .
H17 H -0.1232 0.1271 -0.1085 0.077 Uiso 1 1 calc R
C18 C -0.0185(11) 0.2864(9) -0.0735(9) 0.060(3) Uani 1 1 d .
H18 H -0.0256 0.3079 -0.0096 0.072 Uiso 1 1 calc R
C19 C -0.1385(10) 0.0338(10) -0.2936(9) 0.058(3) Uani 1 1 d .
C20 C -0.2707(13) -0.1430(10) -0.3046(10) 0.077(4) Uani 1 1 d .
H20A H -0.2360 -0.1834 -0.2863 0.093 Uiso 1 1 calc R
H20B H -0.2758 -0.1569 -0.3734 0.093 Uiso 1 1 calc R
C21 C -0.3875(15) -0.1762(12) -0.2848(13) 0.100(5) Uani 1 1 d .
H21A H -0.4365 -0.2513 -0.3212 0.149 Uiso 1 1 calc R
H21B H -0.4214 -0.1361 -0.3032 0.149 Uiso 1 1 calc R
H21C H -0.3819 -0.1632 -0.2168 0.149 Uiso 1 1 calc R
C22 C 0.4420(8) 0.4895(7) 0.5004(7) 0.040(2) Uani 1 1 d .
C23 C 0.2457(8) 0.4954(8) 0.4915(7) 0.043(2) Uani 1 1 d .
C24 C 0.2265(9) 0.4082(9) 0.5135(7) 0.046(2) Uani 1 1 d .
C25 C 0.2122(9) 0.6645(9) 0.4745(8) 0.053(3) Uani 1 1 d .
C26 C 0.2528(13) 0.7493(11) 0.5606(9) 0.072(4) Uani 1 1 d .
H26 H 0.2474 0.7382 0.6190 0.086 Uiso 1 1 calc R
C27 C 0.3020(13) 0.8523(11) 0.5590(9) 0.070(4) Uani 1 1 d .
H27 H 0.3304 0.9107 0.6169 0.084 Uiso 1 1 calc R
C28 C 0.3092(10) 0.8690(10) 0.4728(8) 0.056(3) Uani 1 1 d .
C29 C 0.2670(13) 0.7827(11) 0.3877(9) 0.070(3) Uani 1 1 d .
H29 H 0.2717 0.7937 0.3292 0.084 Uiso 1 1 calc R
C30 C 0.2170(13) 0.6779(11) 0.3875(10) 0.071(3) Uani 1 1 d .
H30 H 0.1878 0.6193 0.3297 0.085 Uiso 1 1 calc R
C31 C 0.3614(11) 0.9793(10) 0.4704(9) 0.058(3) Uani 1 1 d .
C32 C 0.4190(14) 1.1619(10) 0.5600(10) 0.074(4) Uani 1 1 d .
H32A H 0.3601 1.1697 0.5234 0.089 Uiso 1 1 calc R
H32B H 0.4887 1.1827 0.5334 0.089 Uiso 1 1 calc R
C33 C 0.4480(14) 1.2286(12) 0.6619(10) 0.088(5) Uani 1 1 d .
H33A H 0.4788 1.3023 0.6682 0.132 Uiso 1 1 calc R
H33B H 0.5060 1.2200 0.6973 0.132 Uiso 1 1 calc R
H33C H 0.3783 1.2075 0.6872 0.132 Uiso 1 1 calc R
C34 C 0.0238(9) 0.2120(9) 0.4315(8) 0.051(3) Uani 1 1 d .
C35 C 0.0303(10) 0.2173(9) 0.3413(8) 0.056(3) Uani 1 1 d .
H35 H 0.0756 0.2823 0.3342 0.068 Uiso 1 1 calc R
C36 C -0.0326(10) 0.1231(8) 0.2598(8) 0.055(3) Uani 1 1 d .
H36 H -0.0282 0.1257 0.1982 0.066 Uiso 1 1 calc R
C37 C -0.1014(9) 0.0258(9) 0.2695(8) 0.053(3) Uani 1 1 d .
C38 C -0.1062(11) 0.0246(10) 0.3630(10) 0.070(4) Uani 1 1 d .
H38 H -0.1514 -0.0396 0.3714 0.084 Uiso 1 1 calc R
C39 C -0.0450(11) 0.1167(10) 0.4421(9) 0.065(3) Uani 1 1 d .
H39 H -0.0499 0.1149 0.5039 0.078 Uiso 1 1 calc R
C40 C -0.1644(10) -0.0759(10) 0.1852(9) 0.061(3) Uani 1 1 d .
C41 C -0.1915(12) -0.1622(10) 0.0172(9) 0.075(4) Uani 1 1 d .
H41A H -0.2762 -0.1894 0.0015 0.090 Uiso 1 1 calc R
H41B H -0.1757 -0.2171 0.0278 0.090 Uiso 1 1 calc R
C42 C -0.1404(19) -0.1338(14) -0.0615(12) 0.135(9) Uani 1 1 d .
H42A H -0.1741 -0.1962 -0.1200 0.203 Uiso 1 1 calc R
H42B H -0.0567 -0.1069 -0.0450 0.203 Uiso 1 1 calc R
H42C H -0.1570 -0.0797 -0.0714 0.203 Uiso 1 1 calc R
O1 O 0.7807(11) 1.1166(9) 0.0254(8) 0.101(4) Uani 1 1 d .
O2 O 0.7635(8) 1.2076(7) 0.1671(7) 0.076(3) Uani 1 1 d .
O3 O -0.1407(8) 0.0026(8) -0.3800(6) 0.079(3) Uani 1 1 d .
O4 O -0.1987(8) -0.0309(7) -0.2504(6) 0.075(3) Uani 1 1 d .
O5 O 0.3874(9) 0.9990(8) 0.3993(7) 0.080(3) Uani 1 1 d .
O6 O 0.3736(8) 1.0521(7) 0.5550(6) 0.068(2) Uani 1 1 d .
O7 O -0.2329(9) -0.1594(8) 0.1895(7) 0.096(3) Uani 1 1 d .
O8 O -0.1374(7) -0.0653(6) 0.1035(6) 0.068(2) Uani 1 1 d .
S1 S 0.4931(2) 0.6452(2) 0.0775(2) 0.0512(7) Uani 1 1 d .
S2 S 0.3112(2) 0.43189(19) -0.0461(2) 0.0467(6) Uani 1 1 d .
S3 S 0.3181(2) 0.7314(2) 0.1086(2) 0.0579(8) Uani 1 1 d .
S4 S 0.1196(2) 0.4989(2) -0.0327(3) 0.0622(8) Uani 1 1 d .
S5 S 0.3872(2) 0.5703(2) 0.4781(2) 0.0497(6) Uani 1 1 d .
S6 S 0.3447(2) 0.3823(2) 0.5250(2) 0.0517(7) Uani 1 1 d .
S7 S 0.1359(3) 0.5303(3) 0.4743(3) 0.0706(9) Uani 1 1 d .
S8 S 0.0952(3) 0.3294(2) 0.5399(2) 0.0614(8) Uani 1 1 d .
Cu Cu 0.41789(13) 0.42997(10) 0.21938(9) 0.0512(4) Uani 1 1 d .
Br1 Br 0.61238(15) 0.42350(14) 0.22741(12) 0.0902(5) Uani 1 1 d .
Br2 Br 0.22202(17) 0.43441(15) 0.20999(13) 0.0963(6) Uani 1 1 d .

loop_
_atom_site_aniso_label
_atom_site_aniso_U_11
_atom_site_aniso_U_22
_atom_site_aniso_U_33
_atom_site_aniso_U_23
_atom_site_aniso_U_13
_atom_site_aniso_U_12
C1 0.037(5) 0.034(5) 0.044(5) 0.007(4) 0.009(4) 0.018(4)
C2 0.035(5) 0.038(5) 0.059(6) 0.007(5) 0.008(4) 0.019(4)
C3 0.024(4) 0.040(5) 0.066(6) 0.018(5) 0.014(4) 0.018(4)
C4 0.051(6) 0.037(5) 0.059(6) 0.006(5) 0.010(5) 0.025(5)
C5 0.066(7) 0.043(6) 0.051(6) 0.008(5) 0.021(5) 0.026(5)
C6 0.071(8) 0.033(5) 0.057(7) 0.008(5) 0.012(6) 0.015(5)
C7 0.060(7) 0.054(7) 0.054(6) 0.027(5) 0.016(5) 0.029(6)
C8 0.076(8) 0.061(7) 0.056(7) 0.023(6) 0.030(6) 0.044(7)
C9 0.073(8) 0.053(7) 0.048(6) 0.006(5) 0.006(6) 0.039(6)
C10 0.071(8) 0.062(8) 0.059(7) 0.025(6) 0.017(6) 0.033(7)
C11 0.107(13) 0.075(11) 0.107(13) 0.050(10) 0.034(11) 0.016(9)
C12 0.078(11) 0.077(11) 0.132(16) 0.028(11) 0.002(11) 0.012(9)
C13 0.025(4) 0.042(5) 0.059(6) 0.014(5) 0.005(4) 0.014(4)
C14 0.081(9) 0.069(9) 0.066(8) 0.034(7) 0.018(7) 0.010(7)
C15 0.081(9) 0.070(9) 0.054(7) 0.021(7) 0.016(7) 0.010(7)
C16 0.035(5) 0.050(6) 0.055(6) 0.019(5) 0.005(5) 0.015(5)
C17 0.070(8) 0.054(7) 0.059(7) 0.024(6) 0.025(6) 0.018(6)
C18 0.069(7) 0.046(6) 0.057(7) 0.014(5) 0.028(6) 0.020(6)
C19 0.045(6) 0.057(7) 0.060(7) 0.017(6) 0.005(5) 0.017(5)
C20 0.087(10) 0.050(7) 0.067(8) 0.005(6) 0.011(7) 0.020(7)
C21 0.108(13) 0.057(9) 0.101(12) 0.014(8) 0.016(10) 0.022(9)
C22 0.035(5) 0.034(5) 0.044(5) 0.011(4) 0.005(4) 0.014(4)
C23 0.033(5) 0.035(5) 0.047(5) 0.004(4) 0.008(4) 0.010(4)
C24 0.045(5) 0.052(6) 0.040(5) 0.018(5) 0.009(4) 0.019(5)
C25 0.042(6) 0.053(6) 0.062(7) 0.009(5) 0.009(5) 0.028(5)
C26 0.094(10) 0.068(8) 0.056(7) 0.022(6) 0.016(7) 0.041(8)
C27 0.095(10) 0.057(8) 0.049(6) 0.011(6) 0.002(7) 0.035(7)
C28 0.058(7) 0.072(8) 0.057(7) 0.025(6) 0.018(5) 0.045(6)
C29 0.093(10) 0.074(9) 0.055(7) 0.022(6) 0.022(7) 0.050(8)
C30 0.086(9) 0.064(8) 0.070(8) 0.017(7) 0.023(7) 0.047(8)
C31 0.070(7) 0.069(8) 0.052(6) 0.021(6) 0.016(6) 0.048(7)
C32 0.091(10) 0.058(8) 0.072(8) 0.023(7) 0.014(8) 0.035(7)
C33 0.100(11) 0.072(10) 0.071(9) 0.027(8) 0.014(8) 0.022(8)
C34 0.036(5) 0.056(6) 0.052(6) 0.017(5) 0.014(5) 0.014(5)
C35 0.054(6) 0.047(6) 0.057(6) 0.019(5) 0.015(5) 0.015(5)
C36 0.062(7) 0.039(6) 0.051(6) 0.013(5) 0.012(5) 0.015(5)
C37 0.034(5) 0.054(7) 0.056(6) 0.014(5) 0.007(5) 0.011(5)
C38 0.059(7) 0.059(8) 0.077(8) 0.034(7) 0.018(7) 0.007(6)
C39 0.061(7) 0.057(7) 0.056(7) 0.021(6) 0.016(6) 0.010(6)
C40 0.048(6) 0.052(7) 0.058(7) 0.013(6) 0.006(5) 0.008(5)
C41 0.070(8) 0.049(7) 0.064(8) 0.000(6) 0.006(7) 0.008(6)
C42 0.155(18) 0.084(12) 0.069(10) -0.006(9) 0.034(11) -0.008(12)
O1 0.123(9) 0.095(8) 0.096(8) 0.046(6) 0.065(7) 0.049(7)
O2 0.074(6) 0.063(6) 0.073(6) 0.030(5) 0.015(5) 0.013(5)
O3 0.075(6) 0.080(6) 0.049(5) 0.006(4) 0.006(4) 0.021(5)
O4 0.080(6) 0.054(5) 0.060(5) 0.009(4) 0.012(5) 0.011(5)
O5 0.106(8) 0.088(7) 0.070(6) 0.035(5) 0.038(6) 0.059(6)
O6 0.092(6) 0.055(5) 0.058(5) 0.018(4) 0.021(5) 0.037(5)
O7 0.088(7) 0.068(6) 0.083(7) 0.018(5) 0.027(6) 0.001(5)
O8 0.069(5) 0.046(5) 0.060(5) 0.009(4) 0.012(4) 0.010(4)
S1 0.0332(12) 0.0386(13) 0.0655(16) -0.0004(12) 0.0015(11) 0.0169(11)
S2 0.0305(11) 0.0317(12) 0.0690(16) 0.0057(11) 0.0033(11) 0.0162(10)
S3 0.0454(14) 0.0418(14) 0.080(2) 0.0068(14) 0.0191(14) 0.0241(12)
S4 0.0308(12) 0.0460(15) 0.100(2) 0.0102(15) 0.0077(14) 0.0210(12)
S5 0.0343(12) 0.0414(14) 0.0746(18) 0.0229(13) 0.0118(12) 0.0178(11)
S6 0.0423(13) 0.0479(15) 0.0713(18) 0.0300(14) 0.0177(13) 0.0205(12)
S7 0.0363(14) 0.0620(19) 0.112(3) 0.0250(19) 0.0165(16) 0.0261(14)
S8 0.0481(15) 0.0557(17) 0.0562(16) 0.0116(14) 0.0227(13) 0.0077(13)
Cu 0.0672(9) 0.0392(7) 0.0363(6) 0.0091(5) 0.0141(6) 0.0184(6)
Br1 0.0862(11) 0.0964(12) 0.0742(9) 0.0205(8) 0.0250(8) 0.0369(9)
Br2 0.1050(13) 0.0991(13) 0.0838(11) 0.0171(9) 0.0196(9) 0.0579(11)

loop_
_atom_type_symbol
_atom_type_description
_atom_type_scat_dispersion_real
_atom_type_scat_dispersion_imag
_atom_type_scat_source
C C 0.0033 0.0016 'International Tables Vol C Tables 4.2.6.8 and 6.1.1.4'
H H 0.0000 0.0000 'International Tables Vol C Tables 4.2.6.8 and 6.1.1.4'
O O 0.0106 0.0060 'International Tables Vol C Tables 4.2.6.8 and 6.1.1.4'
S S 0.1246 0.1234 'International Tables Vol C Tables 4.2.6.8 and 6.1.1.4'
Cu Cu 0.3201 1.2651 'International Tables Vol C Tables 4.2.6.8 and 6.1.1.4'
Br Br -0.2901 2.4595 'International Tables Vol C Tables 4.2.6.8 and 6.1.1.4'

loop_
_geom_angle_atom_site_label_1
_geom_angle_atom_site_label_2
_geom_angle_atom_site_label_3
_geom_angle
_geom_angle_site_symmetry_1
C1 C1 S2 123.4(10) 2_665
C1 C1 S1 120.5(10) 2_665
S2 C1 S1 116.1(5) .
C3 C2 S1 116.2(7) .
C3 C2 S3 122.7(7) .
S1 C2 S3 120.8(6) .
C2 C3 S2 117.2(7) .
C2 C3 S4 121.1(7) .
S2 C3 S4 121.7(6) .
C5 C4 C9 122.2(11) .
C5 C4 S3 116.8(9) .
C9 C4 S3 121.0(8) .
C4 C5 C6 117.6(10) .
C7 C6 C5 122.5(10) .
C6 C7 C8 118.9(11) .
C6 C7 C10 123.9(11) .
C8 C7 C10 117.1(10) .
C9 C8 C7 121.3(10) .
C8 C9 C4 117.4(10) .
O1 C10 O2 122.3(12) .
O1 C10 C7 125.1(12) .
O2 C10 C7 112.6(11) .
C12 C11 O2 109.6(14) .
C18 C13 C14 120.6(10) .
C18 C13 S4 118.0(8) .
C14 C13 S4 121.3(9) .
C15 C14 C13 119.6(12) .
C14 C15 C16 121.3(12) .
C17 C16 C15 119.0(11) .
C17 C16 C19 121.2(10) .
C15 C16 C19 119.8(11) .
C16 C17 C18 120.3(11) .
C13 C18 C17 119.2(10) .
O3 C19 O4 122.7(11) .
O3 C19 C16 123.9(11) .
O4 C19 C16 113.3(10) .
O4 C20 C21 108.9(12) .
C22 C22 S6 122.1(10) 2_666
C22 C22 S5 122.4(10) 2_666
S6 C22 S5 115.5(5) .
C24 C23 S7 122.3(8) .
C24 C23 S5 116.5(8) .
S7 C23 S5 121.2(6) .
C23 C24 S6 116.6(8) .
C23 C24 S8 123.5(8) .
S6 C24 S8 119.6(6) .
C30 C25 C26 122.2(12) .
C30 C25 S7 118.4(9) .
C26 C25 S7 119.1(10) .
C25 C26 C27 118.6(12) .
C28 C27 C26 120.9(12) .
C29 C28 C27 119.3(12) .
C29 C28 C31 119.6(11) .
C27 C28 C31 121.1(11) .
C28 C29 C30 120.9(12) .
C25 C30 C29 118.2(12) .
O5 C31 O6 124.7(12) .
O5 C31 C28 123.2(11) .
O6 C31 C28 112.1(10) .
O6 C32 C33 107.0(11) .
C35 C34 C39 120.7(11) .
C35 C34 S8 122.0(9) .
C39 C34 S8 117.1(9) .
C34 C35 C36 118.8(11) .
C37 C36 C35 121.1(11) .
C36 C37 C38 118.1(11) .
C36 C37 C40 122.4(11) .
C38 C37 C40 119.5(11) .
C39 C38 C37 120.6(11) .
C38 C39 C34 120.7(11) .
O7 C40 O8 122.9(11) .
O7 C40 C37 124.4(12) .
O8 C40 C37 112.7(10) .
O8 C41 C42 107.1(11) .
C10 O2 C11 116.0(12) .
C19 O4 C20 120.2(10) .
C31 O6 C32 117.0(10) .
C40 O8 C41 116.6(9) .
C1 S1 C2 95.0(5) .
C1 S2 C3 95.5(4) .
C2 S3 C4 102.0(5) .
C3 S4 C13 102.1(4) .
C22 S5 C23 95.4(5) .
C22 S6 C24 96.0(5) .
C23 S7 C25 104.7(5) .
C24 S8 C34 103.4(5) .
Br1 Cu Br2 179.38(8) .

loop_
_geom_bond_atom_site_label_1
_geom_bond_atom_site_label_2
_geom_bond_distance
_geom_bond_site_symmetry_2
C1 C1 1.377(18) 2_665
C1 S2 1.704(9) .
C1 S1 1.726(9) .
C2 C3 1.353(13) .
C2 S1 1.740(10) .
C2 S3 1.747(10) .
C3 S2 1.726(9) .
C3 S4 1.743(9) .
C4 C5 1.385(14) .
C4 C9 1.399(15) .
C4 S3 1.796(11) .
C5 C6 1.386(15) .
C6 C7 1.352(15) .
C7 C8 1.400(16) .
C7 C10 1.468(17) .
C8 C9 1.384(17) .
C10 O1 1.209(15) .
C10 O2 1.320(15) .
C11 C12 1.40(2) .
C11 O2 1.476(16) .
C13 C18 1.355(15) .
C13 C14 1.375(17) .
C13 S4 1.801(10) .
C14 C15 1.350(19) .
C15 C16 1.378(16) .
C16 C17 1.357(15) .
C16 C19 1.483(16) .
C17 C18 1.397(16) .
C19 O3 1.219(14) .
C19 O4 1.315(14) .
C20 O4 1.432(15) .
C20 C21 1.45(2) .
C22 C22 1.393(18) 2_666
C22 S6 1.712(10) .
C22 S5 1.723(10) .
C23 C24 1.351(14) .
C23 S7 1.728(10) .
C23 S5 1.744(10) .
C24 S6 1.733(11) .
C24 S8 1.746(10) .
C25 C30 1.364(17) .
C25 C26 1.370(16) .
C25 S7 1.801(12) .
C26 C27 1.388(18) .
C27 C28 1.374(16) .
C28 C29 1.369(17) .
C28 C31 1.489(17) .
C29 C30 1.402(18) .
C31 O5 1.207(14) .
C31 O6 1.335(14) .
C32 O6 1.450(15) .
C32 C33 1.454(18) .
C34 C35 1.370(15) .
C34 C39 1.372(15) .
C34 S8 1.794(11) .
C35 C36 1.399(15) .
C36 C37 1.390(15) .
C37 C38 1.397(16) .
C37 C40 1.479(16) .
C38 C39 1.364(17) .
C40 O7 1.197(14) .
C40 O8 1.318(14) .
C41 O8 1.454(14) .
C41 C42 1.46(2) .
Cu Br1 2.546(2) .
Cu Br2 2.549(2) .
